data_1000371
loop_
_publ_author_name
'Laligant, Y'

_publ_section_title
;
Crystal structure of the heptamolybdate(VI) (paramolybdate) (N H3)3 (Pd
(N H3)4)3 Mo7 O24
;
_journal_coden_ASTM EJSCE5
_journal_name_full
;
European Journal of Solid State Inorganic Chemistry
;
_journal_page_first 211
_journal_page_last 222
_journal_volume 31
_journal_year 1994
_chemical_formula_structural '(N H3)3 (Pd (N H3)4)3 (Mo7 O24)'
_chemical_formula_sum 'H45 Mo7 N15 O24 Pd3'
_chemical_name_systematic
;
Triammonia tris(tetraamminepalladium) heptamolybdate(VI)
;
_space_group_IT_number 14
_symmetry_cell_setting monoclinic
_symmetry_Int_Tables_number 14
_symmetry_space_group_name_Hall '-P 2ybc'
_symmetry_space_group_name_H-M 'P 1 21/c 1'
_cell_angle_alpha 90
_cell_angle_beta 113.038(7)
_cell_angle_gamma 90
_cell_formula_units_Z 4
_cell_length_a 10.658(1)
_cell_length_b 20.62799(200)
_cell_length_c 17.55099(200)
_cell_volume 3550.9
_refine_ls_R_factor_all 0.036
_cod_database_code 1000371

loop_
_symmetry_equiv_pos_as_xyz
x,y,z
-x,1/2+y,1/2-z
-x,-y,-z
x,1/2-y,1/2+z

loop_
_atom_site_aniso_label
_atom_site_aniso_U_11
_atom_site_aniso_U_12
_atom_site_aniso_U_13
_atom_site_aniso_U_22
_atom_site_aniso_U_23
_atom_site_aniso_U_33
Pd1 0.0188(4) 0.0010(3) 0.0075(3) 0.0207(4) -0.0006(4) 0.0288(4)
N1 0.0294(54) 0.0097(43) 0.0122(46) 0.0244(53) 0.0010(44) 0.0401(58)
N2 0.0467(63) 0.009(5) 0.0171(46) 0.0355(58) 0.0042(45) 0.0253(50)
N3 0.0592(75) 0.0198(64) 0.0165(51) 0.0588(77) -0.0100(54) 0.0253(52)
N4 0.0276(57) -0.0197(53) 0.0145(51) 0.0585(77) -0.0060(57) 0.0472(66)
Pd2 0.0188(4) 0.0001(3) 0.0092(3) 0.0219(4) -0.0007(4) 0.0248(4)
N5 0.0338(59) 0.0216(57) 0.0209(51) 0.0629(81) 0.0150(57) 0.0419(62)
N6 0.0221(48) -0.0115(39) 0.0087(40) 0.0222(49) -0.0043(40) 0.0330(52)
N7 0.0333(53) -0.0112(44) 0.0111(42) 0.0276(53) -0.0034(41) 0.0262(49)
N8 0.0382(61) -0.0199(58) 0.0162(45) 0.0741(85) 0.0012(52) 0.0228(49)
Pd3 0.0200(4) 0.0042(4) 0.0059(3) 0.0346(5) 0.0005(4) 0.0190(4)
N9 0.0356(60) -0.0019(47) 0.0051(49) 0.0301(58) 0.0028(48) 0.0417(61)
N10 0.0234(51) 0.0110(47) 0.0098(46) 0.0464(68) -0.0001(53) 0.0486(62)
N11 0.0273(53) 0.0096(52) 0.0173(46) 0.0596(77) -0.0011(53) 0.0369(58)
N12 0.0572(75) -0.0068(59) 0.0150(54) 0.0468(73) 0.0126(52) 0.0339(60)
Mo1 0.0159(4) 0.0004(3) 0.0014(4) 0.0171(5) 0.0014(4) 0.0191(4)
Mo2 0.0152(4) -0.0038(4) 0.0062(4) 0.0170(5) -0.0013(4) 0.0243(5)
Mo3 0.0274(5) 0.0038(4) 0.0061(4) 0.0154(4) -0.0040(4) 0.0211(5)
Mo4 0.0151(4) 0.0008(3) 0.0062(3) 0.0176(4) -0.0001(3) 0.0142(4)
Mo5 0.0145(4) -0.0026(3) 0.0044(3) 0.0183(5) -0.0025(4) 0.0199(4)
Mo6 0.0163(4) 0.0029(4) 0.0068(4) 0.0156(5) -0.0006(4) 0.0233(5)
Mo7 0.0274(5) -0.0040(4) 0.0083(4) 0.0159(5) 0.0030(4) 0.0242(5)
O1 0.0185(34) 0.0013(31) 0.0108(29) 0.0225(38) 0.0018(31) 0.0213(35)
O2 0.0140(31) -0.0015(27) 0.0015(26) 0.0146(35) -0.0020(27) 0.0132(31)
O3 0.0153(34) -0.0010(29) 0.0026(27) 0.0226(38) 0.0031(29) 0.0129(33)
O4 0.0252(36) 0.0015(30) 0.0091(29) 0.0113(34) -0.0001(29) 0.0212(34)
O5 0.0168(37) -0.0031(32) 0.0040(32) 0.0285(44) 0.0116(33) 0.0278(41)
O6 0.0192(35) -0.0015(32) 0.0092(29) 0.0244(40) -0.0016(32) 0.0233(35)
O7 0.0411(49) -0.0014(37) 0.0051(36) 0.0225(42) -0.0030(35) 0.0299(42)
O8 0.0175(38) -0.0091(35) 0.0105(34) 0.0373(49) -0.0071(37) 0.0365(45)
O9 0.0320(46) -0.0086(37) 0.0169(37) 0.0318(47) 0.0020(36) 0.0337(44)
O10 0.0313(44) 0.0002(36) 0.0133(35) 0.0354(47) 0.0103(36) 0.0261(41)
O11 0.0242(39) 0.0055(32) 0.0071(32) 0.0217(40) 0.0093(32) 0.0259(38)
O12 0.0135(37) 0.0049(33) -0.0031(34) 0.0285(44) -0.0019(38) 0.0456(60)
O13 0.0364(47) -0.0022(36) 0.0048(36) 0.0251(43) 0.0045(34) 0.0266(41)
O14 0.0422(51) -0.0067(40) 0.0179(43) 0.0262(47) 0.0148(41) 0.0518(54)
O15 0.0151(34) 0.0038(28) 0.0025(28) 0.0162(36) -0.0018(27) 0.0142(34)
O16 0.0217(40) 0.0054(34) 0.0081(34) 0.0279(44) -0.0062(35) 0.0333(43)
O17 0.0383(50) 0.0003(37) 0.0024(41) 0.0247(45) 0.0026(38) 0.0398(50)
O18 0.0199(39) 0.0043(32) -0.0010(34) 0.0240(44) -0.0013(36) 0.0399(46)
O19 0.0350(46) 0.0116(36) 0.0150(37) 0.0256(43) -0.0005(35) 0.0346(45)
O20 0.0316(43) 0.0073(36) 0.0089(33) 0.0339(46) -0.0059(33) 0.0183(38)
O21 0.0276(42) -0.0050(33) 0.0067(33) 0.0234(41) -0.0104(32) 0.0223(38)
O22 0.0122(36) -0.0037(33) -0.0004(33) 0.0353(49) 0.0039(38) 0.0392(47)
O23 0.0258(41) -0.0049(33) 0.0119(34) 0.0255(43) -0.0112(34) 0.0330(43)
O24 0.0483(53) 0.0172(42) 0.0162(40) 0.0337(48) -0.0081(39) 0.0339(46)
N13 0.0389(60) -0.0004(53) 0.0040(47) 0.0430(63) -0.0023(51) 0.0333(54)
N14 0.0650(75) -0.0004(49) -0.0078(48) 0.0126(46) -0.0036(39) 0.0205(48)

loop_
_atom_site_label
_atom_site_type_symbol
_atom_site_symmetry_multiplicity
_atom_site_Wyckoff_symbol
_atom_site_fract_x
_atom_site_fract_y
_atom_site_fract_z
_atom_site_occupancy
_atom_site_attached_hydrogens
_atom_site_calc_flag
Pd1 Pd2+ 4 e 0.3599(1) 0.4352(1) 0.1542(1) 1. 0 d
N1 N3- 4 e 0.1962(9) 0.4979(5) 0.1196(6) 1. 3 d
N2 N3- 4 e 0.631(1) 0.5693(3) 0.7269(6) 1. 3 d
N3 N3- 4 e 0.653(1) 0.5693(6) -0.0334(6) 1. 3 d
N4 N3- 4 e 0.481(1) 0.8712(6) 0.3114(7) 1. 3 d
Pd2 Pd2+ 4 e 0.3756(1) 0.0615(1) 0.1796(1) 1. 0 d
N5 N3- 4 e 0.464(1) 0.6238(6) 0.2803(7) 1. 3 d
N6 N3- 4 e 0.2115(9) .0000(4) 0.1351(6) 1. 3 d
N7 N3- 4 e 0.617(1) 0.9431(5) 0.7022(6) 1. 3 d
N8 N3- 4 e 0.638(1) 0.9249(6) -0.0607(6) 1. 3 d
Pd3 Pd2+ 4 e 0.0403(1) 0.2781(1) 0.3673(1) 1. 0 d
N9 N3- 4 e 0.134(1) 0.3646(5) 0.3587(7) 1. 3 d
N10 N3- 4 e 0.194(1) 0.2302(6) 0.3484(7) 1. 3 d
N11 N3- 4 e -0.117(1) 0.3279(6) 0.3765(6) 1. 3 d
N12 N3- 4 e -0.054(1) 0.1925(6) 0.3726(6) 1. 3 d
Mo1 Mo6+ 4 e 0.3665(1) 0.6744(1) 0.0338(1) 1. 0 d
Mo2 Mo6+ 4 e 0.0543(1) 0.3193(1) 0.1102(1) 1. 0 d
Mo3 Mo6+ 4 e 0.8193(1) 0.4076(1) 0.1271(1) 1. 0 d
Mo4 Mo6+ 4 e 0.7973(1) 0.2428(1) 0.1451(1) 1. 0 d
Mo5 Mo6+ 4 e 0.3860(1) 0.8340(1) 0.0354(1) 1. 0 d
Mo6 Mo6+ 4 e 0.0452(1) 0.1633(1) 0.1059(1) 1. 0 d
Mo7 Mo6+ 4 e 0.8026(1) 0.0778(1) 0.1187(1) 1. 0 d
O1 O2- 4 e 0.6278(7) 0.2459(4) 0.0529(4) 1. 0 d
O2 O2- 4 e -0.0147(6) 0.2404(3) 0.1744(4) 1. 0 d
O3 O2- 4 e 0.1672(7) 0.8207(3) 0.4364(4) 1. 0 d
O4 O2- 4 e 0.0378(7) 0.2428(3) 0.0453(4) 1. 0 d
O5 O2- 4 e 0.3635(7) 0.8857(4) 0.4448(4) 1. 0 d
O6 O2- 4 e 0.3342(7) 0.7553(4) 0.0789(4) 1. 0 d
O7 O2- 4 e 0.1537(9) 0.9710(4) 0.4295(5) 1. 0 d
O8 O2- 4 e 0.5622(7) 0.8265(4) 0.0787(5) 1. 0 d
O9 O2- 4 e 0.9476(8) 0.6110(4) 0.4685(5) 1. 0 d
O10 O2- 4 e 0.7744(8) 0.1758(4) 0.1977(5) 1. 0 d
O11 O2- 4 e 0.9880(7) 0.1016(4) 0.1737(4) 1. 0 d
O12 O2- 4 e 0.7849(7) 0.8119(4) 0.3156(5) 1. 0 d
O13 O2- 4 e 0.3166(8) 0.6226(4) 0.0933(5) 1. 0 d
O14 O2- 4 e 0.7732(9) 0.0411(4) 0.1987(6) 1. 0 d
O15 O2- 4 e 0.1774(7) 0.6651(3) 0.4425(4) 1. 0 d
O16 O2- 4 e 0.3811(7) 0.6048(4) 0.4486(5) 1. 0 d
O17 O2- 4 e 0.1803(8) 0.5159(4) 0.4416(5) 1. 0 d
O18 O2- 4 e 0.5392(8) 0.6715(4) 0.0777(5) 1. 0 d
O19 O2- 4 e 0.9330(8) 0.8735(4) 0.4603(5) 1. 0 d
O20 O2- 4 e 0.7793(8) 0.3093(4) 0.1999(4) 1. 0 d
O21 O2- 4 e 0.0036(8) 0.3798(4) 0.1820(4) 1. 0 d
O22 O2- 4 e 0.7924(7) 0.6673(4) 0.3210(5) 1. 0 d
O23 O2- 4 e 0.3533(8) 0.8863(4) 0.1015(5) 1. 0 d
O24 O2- 4 e 0.7927(9) 0.4429(4) 0.2084(5) 1. 0 d
N13 N3- 4 e 0.476(1) 0.2507(5) 0.2539(6) 1. 3 d
N14 N3- 4 e 0.881(1) 0.5894(5) 0.1591(6) 1. 3 d
N15 N3- 4 e 0.355(2) 0.237(1) 0.061(1) 1. 3 d

loop_
_atom_type_symbol
_atom_type_oxidation_number
Pd2+ 2.000
N3- -3.000
Mo6+ 6.000
O2- -2.000
H1+ 1.000
